data_2226907
loop_
_publ_author_name
'Miao, Hua-Ming'
'Zhao, Gui-Long'
'Shao, Hua'
'Wang, Jian-Wu'

_publ_section_title
;
 1-(3-<i>tert</i>-Butyl-4-hydroxyphenyl)ethanone
;
_journal_coeditor_code HB5546
_journal_issue 8
_journal_name_full 'Acta Crystallographica Section E'
_journal_page_first o2037
_journal_paper_doi 10.1107/S1600536810027339
_journal_volume 66
_journal_year 2010
_chemical_formula_iupac 'C12 H16 O2'
_chemical_formula_moiety 'C12 H16 O2'
_chemical_formula_sum 'C12 H16 O2'
_chemical_formula_weight 192.25
_chemical_name_systematic
;
1-(3-<i>tert</i>-Butyl-4-hydroxyphenyl)ethanone
;
_space_group_IT_number 148
_symmetry_cell_setting trigonal
_symmetry_space_group_name_Hall '-R 3'
_symmetry_space_group_name_H-M 'R -3 :H'
_atom_sites_solution_hydrogens geom
_atom_sites_solution_primary direct
_atom_sites_solution_secondary difmap
_audit_creation_method SHELXL-97
_cell_angle_alpha 90.00
_cell_angle_beta 90.00
_cell_angle_gamma 120.00
_cell_formula_units_Z 18
_cell_length_a 24.019(3)
_cell_length_b 24.019(3)
_cell_length_c 9.999(2)
_cell_measurement_reflns_used 5019
_cell_measurement_temperature 113(2)
_cell_measurement_theta_max 27.902
_cell_measurement_theta_min 2.260
_cell_volume 4995.7(13)
_computing_cell_refinement 'CrystalClear (Rigaku, 2005)'
_computing_data_collection 'CrystalClear (Rigaku, 2005)'
_computing_data_reduction 'CrystalClear (Rigaku, 2005)'
_computing_molecular_graphics 'SHELXTL (Sheldrick, 2008)'
_computing_publication_material 'SHELXTL (Sheldrick, 2008)'
_computing_structure_refinement 'SHELXTL (Sheldrick, 2008)'
_computing_structure_solution 'SHELXTL (Sheldrick, 2008)'
_diffrn_ambient_temperature 113(2)
_diffrn_detector_area_resol_mean 7.31
_diffrn_measured_fraction_theta_full 0.998
_diffrn_measured_fraction_theta_max 0.998
_diffrn_measurement_device_type 'Rigaku Saturn CCD'
_diffrn_measurement_method '\w and \f scans'
_diffrn_radiation_monochromator confocal
_diffrn_radiation_source 'rotating anode'
_diffrn_radiation_type MoK\a
_diffrn_radiation_wavelength 0.71073
_diffrn_reflns_av_R_equivalents 0.0336
_diffrn_reflns_av_sigmaI/netI 0.0203
_diffrn_reflns_limit_h_max 28
_diffrn_reflns_limit_h_min -21
_diffrn_reflns_limit_k_max 28
_diffrn_reflns_limit_k_min -28
_diffrn_reflns_limit_l_max 11
_diffrn_reflns_limit_l_min -11
_diffrn_reflns_number 12180
_diffrn_reflns_theta_full 25.00
_diffrn_reflns_theta_max 25.00
_diffrn_reflns_theta_min 1.70
_diffrn_standards_decay_% 0
_diffrn_standards_interval_count 0
_diffrn_standards_interval_time 0
_diffrn_standards_number 0
_exptl_absorpt_coefficient_mu 0.077
_exptl_absorpt_correction_T_max 0.989
_exptl_absorpt_correction_T_min 0.985
_exptl_absorpt_correction_type multi-scan
_exptl_absorpt_process_details '(CrystalClear; Rigaku, 2005)'
_exptl_crystal_colour colorless
_exptl_crystal_density_diffrn 1.150
_exptl_crystal_density_method 'not measured'
_exptl_crystal_description block
_exptl_crystal_F_000 1872
_exptl_crystal_size_max 0.20
_exptl_crystal_size_mid 0.18
_exptl_crystal_size_min 0.14
_refine_diff_density_max 0.240
_refine_diff_density_min -0.176
_refine_ls_extinction_coef 0.0080(7)
_refine_ls_extinction_expression Fc^*^=kFc[1+0.001xFc^2^\l^3^/sin(2\q)]^-1/4^
_refine_ls_extinction_method 'SHELXTL (Sheldrick, 2008)'
_refine_ls_goodness_of_fit_ref 1.031
_refine_ls_hydrogen_treatment constr
_refine_ls_matrix_type full
_refine_ls_number_parameters 133
_refine_ls_number_reflns 1950
_refine_ls_number_restraints 0
_refine_ls_restrained_S_all 1.031
_refine_ls_R_factor_all 0.0445
_refine_ls_R_factor_gt 0.0392
_refine_ls_shift/su_max 0.002
_refine_ls_shift/su_mean 0.000
_refine_ls_structure_factor_coef Fsqd
_refine_ls_weighting_details 'calc w=1/[\s^2^(Fo^2^)+(0.0723P)^2^+1.6812P] where P=(Fo^2^+2Fc^2^)/3'
_refine_ls_weighting_scheme calc
_refine_ls_wR_factor_gt 0.1053
_refine_ls_wR_factor_ref 0.1100
_reflns_number_gt 1733
_reflns_number_total 1950
_reflns_threshold_expression I>2\s(I)
_cod_data_source_file hb5546.cif
_cod_data_source_block I
_cod_original_cell_volume 4995.8(14)
_cod_original_sg_symbol_H-M 'R -3'
_cod_database_code 2226907
_cod_database_fobs_code 2226907

loop_
_symmetry_equiv_pos_as_xyz
'x, y, z'
'-y, x-y, z'
'-x+y, -x, z'
'x+2/3, y+1/3, z+1/3'
'-y+2/3, x-y+1/3, z+1/3'
'-x+y+2/3, -x+1/3, z+1/3'
'x+1/3, y+2/3, z+2/3'
'-y+1/3, x-y+2/3, z+2/3'
'-x+y+1/3, -x+2/3, z+2/3'
'-x, -y, -z'
'y, -x+y, -z'
'x-y, x, -z'
'-x+2/3, -y+1/3, -z+1/3'
'y+2/3, -x+y+1/3, -z+1/3'
'x-y+2/3, x+1/3, -z+1/3'
'-x+1/3, -y+2/3, -z+2/3'
'y+1/3, -x+y+2/3, -z+2/3'
'x-y+1/3, x+2/3, -z+2/3'

loop_
_atom_site_type_symbol
_atom_site_label
_atom_site_fract_x
_atom_site_fract_y
_atom_site_fract_z
_atom_site_U_iso_or_equiv
_atom_site_adp_type
_atom_site_calc_flag
_atom_site_refinement_flags
_atom_site_occupancy
_atom_site_disorder_assembly
_atom_site_disorder_group
O O1 0.57494(4) 0.80946(4) 0.95585(9) 0.0304(3) Uani d . 1 . .
H H1 0.6049 0.8470 0.9716 0.046 Uiso calc R 1 . .
O O2 0.72860(4) 0.66048(4) 0.99295(9) 0.0296(3) Uani d . 1 . .
C C1 0.59747(6) 0.76811(5) 0.96507(12) 0.0230(3) Uani d . 1 . .
C C2 0.66314(6) 0.79128(5) 0.98477(12) 0.0248(3) Uani d . 1 . .
H H2 0.6918 0.8362 0.9924 0.030 Uiso calc R 1 . .
C C3 0.68665(6) 0.74960(6) 0.99315(11) 0.0241(3) Uani d . 1 . .
H H3 0.7315 0.7658 1.0036 0.029 Uiso calc R 1 . .
C C4 0.64445(5) 0.68348(5) 0.98621(11) 0.0215(3) Uani d . 1 . .
C C5 0.57896(5) 0.66128(5) 0.96739(11) 0.0214(3) Uani d . 1 . .
H H5 0.5504 0.6162 0.9639 0.026 Uiso calc R 1 . .
C C6 0.55354(5) 0.70158(5) 0.95352(11) 0.0213(3) Uani d . 1 . .
C C7 0.48199(6) 0.67589(6) 0.92360(13) 0.0272(3) Uani d . 1 . .
C C8 0.45154(6) 0.69730(7) 1.03216(15) 0.0386(4) Uani d . 1 . .
H H8A 0.4588 0.6840 1.1201 0.058 Uiso calc R 1 . .
H H8B 0.4052 0.6773 1.0159 0.058 Uiso calc R 1 . .
H H8C 0.4711 0.7442 1.0299 0.058 Uiso calc R 1 . .
C C9 0.47547(7) 0.70091(7) 0.78650(14) 0.0395(4) Uani d . 1 . .
H H9A 0.4980 0.7480 0.7879 0.059 Uiso calc R 1 . .
H H9B 0.4299 0.6843 0.7666 0.059 Uiso calc R 1 . .
H H9C 0.4943 0.6864 0.7175 0.059 Uiso calc R 1 . .
C C10 0.44439(6) 0.60217(6) 0.91906(15) 0.0373(4) Uani d . 1 . .
H H10A 0.4622 0.5871 0.8489 0.056 Uiso calc R 1 . .
H H10B 0.3991 0.5872 0.8997 0.056 Uiso calc R 1 . .
H H10C 0.4479 0.5851 1.0057 0.056 Uiso calc R 1 . .
C C11 0.67018(6) 0.63918(6) 0.99456(11) 0.0236(3) Uani d . 1 . .
C C12 0.62460(6) 0.56802(6) 1.00527(13) 0.0297(3) Uani d . 1 . .
H H12A 0.6491 0.5459 1.0191 0.045 Uiso calc R 1 . .
H H12B 0.5995 0.5524 0.9227 0.045 Uiso calc R 1 . .
H H12C 0.5955 0.5593 1.0811 0.045 Uiso calc R 1 . .

loop_
_atom_site_aniso_label
_atom_site_aniso_U_11
_atom_site_aniso_U_22
_atom_site_aniso_U_33
_atom_site_aniso_U_12
_atom_site_aniso_U_13
_atom_site_aniso_U_23
O1 0.0294(5) 0.0171(4) 0.0472(6) 0.0134(4) -0.0021(4) 0.0000(4)
O2 0.0260(5) 0.0321(5) 0.0356(5) 0.0182(4) -0.0016(4) 0.0001(4)
C1 0.0287(7) 0.0206(6) 0.0224(6) 0.0144(5) 0.0003(5) 0.0014(5)
C2 0.0263(6) 0.0177(6) 0.0270(6) 0.0083(5) -0.0023(5) -0.0010(5)
C3 0.0223(6) 0.0261(6) 0.0230(6) 0.0113(5) -0.0026(5) -0.0003(5)
C4 0.0251(6) 0.0224(6) 0.0186(6) 0.0131(5) -0.0005(4) 0.0003(4)
C5 0.0249(6) 0.0184(6) 0.0210(6) 0.0109(5) 0.0003(5) 0.0004(4)
C6 0.0240(6) 0.0200(6) 0.0204(6) 0.0115(5) 0.0008(5) 0.0002(4)
C7 0.0230(6) 0.0218(6) 0.0385(7) 0.0126(5) -0.0013(5) -0.0007(5)
C8 0.0294(7) 0.0303(7) 0.0577(9) 0.0163(6) 0.0115(6) 0.0026(6)
C9 0.0362(8) 0.0395(8) 0.0461(8) 0.0215(7) -0.0152(6) -0.0038(6)
C10 0.0220(7) 0.0252(7) 0.0626(9) 0.0102(6) -0.0031(6) -0.0050(6)
C11 0.0271(7) 0.0288(7) 0.0188(6) 0.0169(5) -0.0015(5) -0.0003(5)
C12 0.0310(7) 0.0257(7) 0.0385(7) 0.0188(6) -0.0017(5) 0.0013(5)

loop_
_atom_type_symbol
_atom_type_description
_atom_type_scat_dispersion_real
_atom_type_scat_dispersion_imag
_atom_type_scat_source
C C 0.0033 0.0016 'International Tables Vol C Tables 4.2.6.8 and 6.1.1.4'
H H 0.0000 0.0000 'International Tables Vol C Tables 4.2.6.8 and 6.1.1.4'
O O 0.0106 0.0060 'International Tables Vol C Tables 4.2.6.8 and 6.1.1.4'

loop_
_geom_angle_atom_site_label_1
_geom_angle_atom_site_label_2
_geom_angle_atom_site_label_3
_geom_angle_site_symmetry_1
_geom_angle_site_symmetry_3
_geom_angle
_geom_angle_publ_flag
C1 O1 H1 . . 109.5 ?
O1 C1 C2 . . 120.22(10) ?
O1 C1 C6 . . 118.61(10) ?
C2 C1 C6 . . 121.16(10) ?
C3 C2 C1 . . 120.68(10) ?
C3 C2 H2 . . 119.7 ?
C1 C2 H2 . . 119.7 ?
C2 C3 C4 . . 119.76(10) ?
C2 C3 H3 . . 120.1 ?
C4 C3 H3 . . 120.1 ?
C3 C4 C5 . . 118.66(10) ?
C3 C4 C11 . . 119.35(10) ?
C5 C4 C11 . . 121.96(10) ?
C6 C5 C4 . . 123.49(10) ?
C6 C5 H5 . . 118.3 ?
C4 C5 H5 . . 118.3 ?
C5 C6 C1 . . 116.18(10) ?
C5 C6 C7 . . 122.26(10) ?
C1 C6 C7 . . 121.54(10) ?
C8 C7 C10 . . 107.67(10) ?
C8 C7 C9 . . 109.96(11) ?
C10 C7 C9 . . 107.98(11) ?
C8 C7 C6 . . 110.64(10) ?
C10 C7 C6 . . 111.33(10) ?
C9 C7 C6 . . 109.21(10) ?
C7 C8 H8A . . 109.5 ?
C7 C8 H8B . . 109.5 ?
H8A C8 H8B . . 109.5 ?
C7 C8 H8C . . 109.5 ?
H8A C8 H8C . . 109.5 ?
H8B C8 H8C . . 109.5 ?
C7 C9 H9A . . 109.5 ?
C7 C9 H9B . . 109.5 ?
H9A C9 H9B . . 109.5 ?
C7 C9 H9C . . 109.5 ?
H9A C9 H9C . . 109.5 ?
H9B C9 H9C . . 109.5 ?
C7 C10 H10A . . 109.5 ?
C7 C10 H10B . . 109.5 ?
H10A C10 H10B . . 109.5 ?
C7 C10 H10C . . 109.5 ?
H10A C10 H10C . . 109.5 ?
H10B C10 H10C . . 109.5 ?
O2 C11 C4 . . 120.07(11) ?
O2 C11 C12 . . 120.31(10) ?
C4 C11 C12 . . 119.62(10) ?
C11 C12 H12A . . 109.5 ?
C11 C12 H12B . . 109.5 ?
H12A C12 H12B . . 109.5 ?
C11 C12 H12C . . 109.5 ?
H12A C12 H12C . . 109.5 ?
H12B C12 H12C . . 109.5 ?

loop_
_geom_bond_atom_site_label_1
_geom_bond_atom_site_label_2
_geom_bond_site_symmetry_2
_geom_bond_distance
_geom_bond_publ_flag
O1 C1 . 1.3512(14) ?
O1 H1 . 0.8400 ?
O2 C11 . 1.2299(14) ?
C1 C2 . 1.3995(17) ?
C1 C6 . 1.4121(16) ?
C2 C3 . 1.3761(17) ?
C2 H2 . 0.9500 ?
C3 C4 . 1.3944(17) ?
C3 H3 . 0.9500 ?
C4 C5 . 1.3983(16) ?
C4 C11 . 1.4762(16) ?
C5 C6 . 1.3857(16) ?
C5 H5 . 0.9500 ?
C6 C7 . 1.5372(16) ?
C7 C8 . 1.5342(18) ?
C7 C10 . 1.5343(17) ?
C7 C9 . 1.5359(19) ?
C8 H8A . 0.9800 ?
C8 H8B . 0.9800 ?
C8 H8C . 0.9800 ?
C9 H9A . 0.9800 ?
C9 H9B . 0.9800 ?
C9 H9C . 0.9800 ?
C10 H10A . 0.9800 ?
C10 H10B . 0.9800 ?
C10 H10C . 0.9800 ?
C11 C12 . 1.5034(17) ?
C12 H12A . 0.9800 ?
C12 H12B . 0.9800 ?
C12 H12C . 0.9800 ?

loop_
_geom_hbond_atom_site_label_D
_geom_hbond_atom_site_label_H
_geom_hbond_atom_site_label_A
_geom_hbond_site_symmetry_A
_geom_hbond_distance_DH
_geom_hbond_distance_HA
_geom_hbond_distance_DA
_geom_hbond_angle_DHA
O1 H1 O2 11_567 0.84 1.83 2.6624(12) 171

loop_
_geom_torsion_atom_site_label_1
_geom_torsion_atom_site_label_2
_geom_torsion_atom_site_label_3
_geom_torsion_atom_site_label_4
_geom_torsion_site_symmetry_1
_geom_torsion_site_symmetry_2
_geom_torsion_site_symmetry_3
_geom_torsion_site_symmetry_4
_geom_torsion
_geom_torsion_publ_flag
O1 C1 C2 C3 . . . . -179.44(11) ?
C6 C1 C2 C3 . . . . 0.13(18) ?
C1 C2 C3 C4 . . . . -2.04(18) ?
C2 C3 C4 C5 . . . . 1.59(17) ?
C2 C3 C4 C11 . . . . 179.67(10) ?
C3 C4 C5 C6 . . . . 0.82(18) ?
C11 C4 C5 C6 . . . . -177.21(10) ?
C4 C5 C6 C1 . . . . -2.62(17) ?
C4 C5 C6 C7 . . . . 175.82(11) ?
O1 C1 C6 C5 . . . . -178.30(10) ?
C2 C1 C6 C5 . . . . 2.13(17) ?
O1 C1 C6 C7 . . . . 3.25(17) ?
C2 C1 C6 C7 . . . . -176.33(11) ?
C5 C6 C7 C8 . . . . 122.54(12) ?
C1 C6 C7 C8 . . . . -59.10(15) ?
C5 C6 C7 C10 . . . . 2.85(16) ?
C1 C6 C7 C10 . . . . -178.79(11) ?
C5 C6 C7 C9 . . . . -116.30(12) ?
C1 C6 C7 C9 . . . . 62.07(14) ?
C3 C4 C11 O2 . . . . -7.86(17) ?
C5 C4 C11 O2 . . . . 170.15(11) ?
C3 C4 C11 C12 . . . . 172.03(10) ?
C5 C4 C11 C12 . . . . -9.95(17) ?

loop_
_cod_related_entry_id
_cod_related_entry_database
_cod_related_entry_code
1 ChemSpider 21414428
